data_4114736
loop_
_publ_author_name
'Marcin St\;epie\'n'
'Lechos\/law Latos-Gra\.zy\'nski'

_publ_contact_author 'Marcin Stepien'
_publ_contact_author_email ms@wchuwr.chem.uni.wroc.pl
_publ_section_title
;
 Tetraphenyl-p-benziporphyrin: A Carbaporphyrinoid with Two Linked Carbon
 Atoms in the Coordination Core
;
_journal_name_full 'Journal of the American Chemical Society'
_journal_page_first 3838
_journal_page_last 3839
_journal_paper_doi 10.1021/ja017852z
_journal_volume 124
_journal_year 2002
_chemical_formula_sum 'C47.8 H36.6 Cl5.9 N3 O0.9'
_chemical_formula_weight 877.11
_chemical_name_systematic
; 
 5,10,15,20-tetraphenyl-para-benziporphyrin dication dichloride
 dichloromethane disolvate monohydrate
;
_space_group_IT_number 62
_symmetry_cell_setting orthorhombic
_symmetry_space_group_name_Hall '-P 2ac 2n'
_symmetry_space_group_name_H-M 'P n m a'
_atom_sites_solution_hydrogens geom
_atom_sites_solution_primary direct
_atom_sites_solution_secondary difmap
_audit_creation_method SHELXL-97
_cell_angle_alpha 90.00
_cell_angle_beta 90.00
_cell_angle_gamma 90.00
_cell_formula_units_Z 4
_cell_length_a 18.6690(10)
_cell_length_b 15.6020(10)
_cell_length_c 14.5830(10)
_cell_measurement_temperature 100(2)
_cell_volume 4247.6(5)
_computing_cell_refinement 'KM4CCD Software (Kuma Diffraction (1995--2001)'
_computing_data_collection 'KM4CCD Software (Kuma Diffraction (1995--2001)'
_computing_data_reduction 'KM4CCD Software (Kuma Diffraction (1995--2001)'
_computing_structure_refinement 'SHELXL-97 (Sheldrick, 1997)'
_computing_structure_solution 'SHELXS-97 (Sheldrick, 1990)'
_diffrn_ambient_temperature 100(2)
_diffrn_detector_area_resol_mean 512
_diffrn_measured_fraction_theta_full 0.888
_diffrn_measured_fraction_theta_max 0.888
_diffrn_measurement_device_type 'KUMA KM4CCD \k-geometry diffractometer'
_diffrn_measurement_method 2\w
_diffrn_radiation_monochromator graphite
_diffrn_radiation_source 'fine-focus sealed tube'
_diffrn_radiation_type MoK\a
_diffrn_radiation_wavelength 0.71073
_diffrn_reflns_av_R_equivalents 0.0326
_diffrn_reflns_av_sigmaI/netI 0.0241
_diffrn_reflns_limit_h_max 24
_diffrn_reflns_limit_h_min -24
_diffrn_reflns_limit_k_max 18
_diffrn_reflns_limit_k_min -20
_diffrn_reflns_limit_l_max 17
_diffrn_reflns_limit_l_min -18
_diffrn_reflns_number 27522
_diffrn_reflns_theta_full 28.52
_diffrn_reflns_theta_max 28.52
_diffrn_reflns_theta_min 3.55
_exptl_absorpt_coefficient_mu 0.413
_exptl_absorpt_correction_T_max 0.781
_exptl_absorpt_correction_T_min 0.709
_exptl_absorpt_correction_type psi-scan
_exptl_absorpt_process_details 'XPREP Ver. 5.1/NT (Bruker Analytical X-ray Systems, 1997)'
_exptl_crystal_colour green
_exptl_crystal_density_diffrn 1.347
_exptl_crystal_description 'irregular block'
_exptl_crystal_F_000 1777
_exptl_crystal_size_max 0.70
_exptl_crystal_size_mid 0.40
_exptl_crystal_size_min 0.20
_refine_diff_density_max 0.710
_refine_diff_density_min -0.681
_refine_diff_density_rms 0.071
_refine_ls_extinction_method none
_refine_ls_goodness_of_fit_ref 1.106
_refine_ls_hydrogen_treatment mixed
_refine_ls_matrix_type full
_refine_ls_number_parameters 273
_refine_ls_number_reflns 5271
_refine_ls_number_restraints 0
_refine_ls_restrained_S_all 1.106
_refine_ls_R_factor_all 0.0649
_refine_ls_R_factor_gt 0.0539
_refine_ls_shift/su_max 0.001
_refine_ls_shift/su_mean 0.000
_refine_ls_structure_factor_coef Fsqd
_refine_ls_weighting_details 'w=1/[\s^2^(Fo^2^)+(0.0599P)^2^+4.8559P] where P=(Fo^2^+2Fc^2^)/3'
_refine_ls_weighting_scheme calc
_refine_ls_wR_factor_gt 0.1299
_refine_ls_wR_factor_ref 0.1362
_reflns_number_gt 4523
_reflns_number_total 5271
_reflns_threshold_expression >2sigma(I)
_cod_data_source_file ja017852z_2.cif
_cod_data_source_block pbendc
_cod_original_formula_sum 'C47.8 H36.6 Cl5.9 N3.0 O0.90'
_cod_database_code 4114736

loop_
_symmetry_equiv_pos_as_xyz
'x, y, z'
'-x+1/2, -y, z+1/2'
'-x, y+1/2, -z'
'x+1/2, -y+1/2, -z+1/2'
'-x, -y, -z'
'x-1/2, y, -z-1/2'
'x, -y-1/2, z'
'-x-1/2, y-1/2, z-1/2'

loop_
_atom_site_label
_atom_site_type_symbol
_atom_site_fract_x
_atom_site_fract_y
_atom_site_fract_z
_atom_site_U_iso_or_equiv
_atom_site_adp_type
_atom_site_occupancy
_atom_site_calc_flag
_atom_site_refinement_flags
_atom_site_disorder_group
Cl1 Cl -0.04592(4) 0.2500 -0.01514(5) 0.02135(17) Uani 1 d S .
Cl2 Cl 0.22558(4) 0.2500 -0.09060(5) 0.01799(16) Uani 1 d S .
Cl3 Cl 0.23315(4) 0.15569(5) 0.44610(5) 0.0379(3) Uani 0.961(4) d P 1
C1C C 0.2829(2) 0.2500 0.4210(3) 0.0375(9) Uani 0.961(4) d SP 1
H1C1 H 0.3276 0.2500 0.4575 0.045 Uiso 0.961(4) calc SPR 1
H1C2 H 0.2962 0.2500 0.3553 0.045 Uiso 0.961(4) calc SPR 1
Cl4 Cl 0.00682(6) 0.15660(6) 0.44296(8) 0.0587(4) Uani 0.862(3) d P 2
C2C C -0.0463(3) 0.2500 0.4349(4) 0.0483(12) Uani 0.862(3) d SP 2
H2C1 H -0.0722 0.2500 0.3757 0.058 Uiso 0.862(3) calc SPR 2
H2C2 H -0.0823 0.2500 0.4848 0.058 Uiso 0.862(3) calc SPR 2
C01 C 0.15984(11) 0.20566(13) -0.30986(13) 0.0174(4) Uani 1 d . .
H01 H 0.1912 0.1753 -0.3496 0.021 Uiso 1 calc R .
C02 C 0.11322(11) 0.16010(12) -0.25087(13) 0.0157(4) Uani 1 d . .
C03 C 0.12223(10) 0.06938(13) -0.23121(13) 0.0164(4) Uani 1 d . .
C04 C 0.11202(10) 0.04307(12) -0.14039(14) 0.0170(4) Uani 1 d . .
C05 C 0.09283(11) -0.03926(13) -0.10353(14) 0.0180(4) Uani 1 d . .
H05 H 0.0862 -0.0905 -0.1377 0.022 Uiso 1 calc R .
C06 C 0.08582(11) -0.03078(13) -0.01107(14) 0.0184(4) Uani 1 d . .
H06 H 0.0720 -0.0747 0.0304 0.022 Uiso 1 calc R .
C07 C 0.10312(10) 0.05691(13) 0.01306(14) 0.0166(4) Uani 1 d . .
C08 C 0.10728(10) 0.09028(13) 0.10341(13) 0.0167(4) Uani 1 d . .
C09 C 0.11210(10) 0.17700(13) 0.12965(13) 0.0164(4) Uani 1 d . .
C10 C 0.13228(11) 0.20637(14) 0.21967(14) 0.0194(4) Uani 1 d . .
H10 H 0.1437 0.1708 0.2705 0.023 Uiso 1 calc R .
C11 C 0.05856(10) 0.20582(12) -0.20517(13) 0.0160(4) Uani 1 d . .
H11 H 0.0216 0.1755 -0.1743 0.019 Uiso 1 calc R .
N12 N 0.11664(9) 0.09954(11) -0.06664(11) 0.0163(3) Uani 1 d . .
H12 H 0.1268 0.1545 -0.0709 0.020 Uiso 1 calc R .
N13 N 0.10100(13) 0.2500 0.07717(17) 0.0166(5) Uani 1 d S .
H13 H 0.0887 0.2500 0.0189 0.020 Uiso 1 calc SR .
C14 C 0.14364(11) 0.00896(13) -0.30352(14) 0.0188(4) Uani 1 d . .
C15 C 0.12827(12) 0.02899(15) -0.39547(15) 0.0232(4) Uani 1 d . .
H15 H 0.1020 0.0793 -0.4098 0.028 Uiso 1 calc R .
C16 C 0.15151(13) -0.02474(17) -0.46532(17) 0.0322(5) Uani 1 d . .
H16 H 0.1419 -0.0101 -0.5273 0.039 Uiso 1 calc R .
C17 C 0.18854(13) -0.09956(17) -0.44556(19) 0.0350(6) Uani 1 d . .
H17 H 0.2041 -0.1361 -0.4937 0.042 Uiso 1 calc R .
C18 C 0.20260(12) -0.12046(15) -0.35504(19) 0.0315(6) Uani 1 d . .
H18 H 0.2269 -0.1724 -0.3412 0.038 Uiso 1 calc R .
C19 C 0.18164(12) -0.06644(13) -0.28414(17) 0.0239(5) Uani 1 d . .
H19 H 0.1931 -0.0806 -0.2225 0.029 Uiso 1 calc R .
C20 C 0.10851(11) 0.02420(13) 0.17758(14) 0.0179(4) Uani 1 d . .
C21 C 0.15883(11) -0.04277(13) 0.17580(15) 0.0209(4) Uani 1 d . .
H21 H 0.1933 -0.0450 0.1279 0.025 Uiso 1 calc R .
C22 C 0.15888(12) -0.10582(14) 0.24322(16) 0.0255(5) Uani 1 d . .
H22 H 0.1935 -0.1504 0.2416 0.031 Uiso 1 calc R .
C23 C 0.10819(13) -0.10345(15) 0.31308(15) 0.0259(5) Uani 1 d . .
H23 H 0.1078 -0.1468 0.3589 0.031 Uiso 1 calc R .
C24 C 0.05823(12) -0.03766(15) 0.31572(15) 0.0245(5) Uani 1 d . .
H24 H 0.0238 -0.0361 0.3636 0.029 Uiso 1 calc R .
C25 C 0.05815(9) 0.02630(14) 0.24859(12) 0.0205(4) Uani 1 d . .
H25 H 0.0239 0.0712 0.2512 0.025 Uiso 1 calc R .
O1W O -0.05811(9) 0.25000(14) 0.19925(12) 0.0314(7) Uani 0.862(3) d SPR 2
O2W Cl -0.04795(9) 0.25000(14) 0.26008(12) 0.048(2) Uiso 0.138(3) d SPR 3
O3W Cl 0.03355(9) 0.25000(14) 0.42228(12) 0.119(6) Uiso 0.138(3) d SPR 4

loop_
_atom_site_aniso_label
_atom_site_aniso_U_11
_atom_site_aniso_U_22
_atom_site_aniso_U_33
_atom_site_aniso_U_23
_atom_site_aniso_U_13
_atom_site_aniso_U_12
Cl1 0.0209(3) 0.0183(3) 0.0249(4) 0.000 0.0005(3) 0.000
Cl2 0.0207(3) 0.0147(3) 0.0186(3) 0.000 -0.0028(2) 0.000
Cl3 0.0364(4) 0.0463(4) 0.0311(4) 0.0023(3) 0.0039(3) 0.0030(3)
C1C 0.0229(17) 0.054(3) 0.035(2) 0.000 0.0069(15) 0.000
Cl4 0.0528(6) 0.0331(5) 0.0901(8) 0.0008(4) 0.0015(5) 0.0055(4)
C2C 0.045(3) 0.044(3) 0.056(3) 0.000 0.006(2) 0.000
C01 0.0212(10) 0.0181(10) 0.0128(9) -0.0013(7) -0.0007(7) 0.0017(7)
C02 0.0199(9) 0.0153(9) 0.0118(8) -0.0007(7) -0.0035(7) -0.0001(7)
C03 0.0173(9) 0.0142(9) 0.0178(9) -0.0020(7) -0.0014(7) -0.0004(7)
C04 0.0186(9) 0.0131(9) 0.0194(10) -0.0021(7) -0.0028(7) 0.0004(7)
C05 0.0199(10) 0.0121(9) 0.0220(10) 0.0002(7) -0.0035(7) -0.0006(7)
C06 0.0202(10) 0.0143(9) 0.0205(10) 0.0016(8) -0.0007(8) -0.0017(7)
C07 0.0170(9) 0.0147(9) 0.0181(9) 0.0012(7) 0.0000(7) -0.0002(7)
C08 0.0153(9) 0.0181(9) 0.0166(9) 0.0025(8) -0.0003(7) -0.0002(7)
C09 0.0170(9) 0.0181(10) 0.0143(9) 0.0025(7) 0.0005(7) -0.0004(7)
C10 0.0220(10) 0.0214(10) 0.0149(9) 0.0013(8) -0.0010(7) 0.0002(8)
C11 0.0192(9) 0.0158(10) 0.0129(9) 0.0007(7) -0.0015(7) -0.0008(7)
N12 0.0229(8) 0.0111(7) 0.0149(8) 0.0008(6) -0.0014(6) -0.0008(6)
N13 0.0216(12) 0.0143(11) 0.0140(11) 0.000 0.0000(9) 0.000
C14 0.0182(9) 0.0160(9) 0.0224(10) -0.0046(8) 0.0006(8) -0.0018(7)
C15 0.0243(10) 0.0249(11) 0.0204(10) -0.0064(8) 0.0006(8) -0.0010(8)
C16 0.0342(13) 0.0371(13) 0.0251(11) -0.0142(10) 0.0053(9) -0.0052(10)
C17 0.0291(12) 0.0346(13) 0.0411(14) -0.0240(12) 0.0094(10) -0.0044(10)
C18 0.0217(11) 0.0188(10) 0.0540(16) -0.0122(10) 0.0044(10) 0.0017(8)
C19 0.0225(10) 0.0161(10) 0.0332(12) -0.0026(9) 0.0016(8) -0.0003(8)
C20 0.0201(9) 0.0167(9) 0.0170(9) 0.0018(7) -0.0022(7) -0.0032(7)
C21 0.0222(10) 0.0193(10) 0.0211(10) 0.0030(8) 0.0006(8) 0.0010(8)
C22 0.0283(11) 0.0222(11) 0.0261(11) 0.0048(9) -0.0021(9) 0.0038(9)
C23 0.0332(12) 0.0237(11) 0.0207(10) 0.0085(9) -0.0028(9) -0.0041(9)
C24 0.0240(11) 0.0302(12) 0.0192(10) 0.0054(9) 0.0013(8) -0.0043(9)
C25 0.0193(10) 0.0236(10) 0.0186(9) 0.0035(8) -0.0009(7) -0.0002(8)
O1W 0.0330(15) 0.0274(14) 0.0338(16) 0.000 0.0099(12) 0.000

loop_
_atom_type_symbol
_atom_type_description
_atom_type_scat_dispersion_real
_atom_type_scat_dispersion_imag
_atom_type_scat_source
C C 0.0033 0.0016 'International Tables Vol C Tables 4.2.6.8 and 6.1.1.4'
H H 0.0000 0.0000 'International Tables Vol C Tables 4.2.6.8 and 6.1.1.4'
N N 0.0061 0.0033 'International Tables Vol C Tables 4.2.6.8 and 6.1.1.4'
Cl Cl 0.1484 0.1585 'International Tables Vol C Tables 4.2.6.8 and 6.1.1.4'
O O 0.0106 0.0060 'International Tables Vol C Tables 4.2.6.8 and 6.1.1.4'

loop_
_geom_angle_atom_site_label_1
_geom_angle_atom_site_label_2
_geom_angle_atom_site_label_3
_geom_angle
_geom_angle_site_symmetry_1
Cl3 C1C Cl3 111.7(2) 7_565
Cl4 C2C Cl4 111.2(3) 7_565
C01 C01 C02 120.15(11) 7_565
C11 C02 C01 118.52(18) .
C11 C02 C03 118.84(18) .
C01 C02 C03 122.53(18) .
C04 C03 C02 117.15(17) .
C04 C03 C14 121.86(18) .
C02 C03 C14 120.96(18) .
N12 C04 C03 122.45(18) .
N12 C04 C05 106.97(17) .
C03 C04 C05 130.52(18) .
C06 C05 C04 107.91(18) .
C05 C06 C07 108.11(18) .
N12 C07 C08 127.06(18) .
N12 C07 C06 107.16(17) .
C08 C07 C06 125.75(18) .
C09 C08 C07 127.46(18) .
C09 C08 C20 117.70(17) .
C07 C08 C20 114.81(17) .
N13 C09 C08 128.96(18) .
N13 C09 C10 106.29(18) .
C08 C09 C10 124.73(18) .
C10 C10 C09 108.55(12) 7_565
C11 C11 C02 120.34(11) 7_565
C07 N12 C04 109.77(16) .
C09 N13 C09 110.3(2) 7_565
C19 C14 C15 118.80(19) .
C19 C14 C03 122.1(2) .
C15 C14 C03 119.08(19) .
C16 C15 C14 120.1(2) .
C17 C16 C15 120.8(2) .
C18 C17 C16 119.4(2) .
C17 C18 C19 120.9(2) .
C18 C19 C14 120.1(2) .
C25 C20 C21 118.70(18) .
C25 C20 C08 120.62(18) .
C21 C20 C08 120.65(18) .
C22 C21 C20 120.9(2) .
C21 C22 C23 119.9(2) .
C24 C23 C22 119.8(2) .
C23 C24 C25 120.6(2) .
C24 C25 C20 120.06(19) .

loop_
_geom_bond_atom_site_label_1
_geom_bond_atom_site_label_2
_geom_bond_distance
_geom_bond_site_symmetry_2
Cl3 C1C 1.778(2) .
C1C Cl3 1.778(2) 7_565
Cl4 C2C 1.766(3) .
C2C Cl4 1.766(3) 7_565
C01 C01 1.384(4) 7_565
C01 C02 1.415(3) .
C02 C11 1.412(3) .
C02 C03 1.454(3) .
C03 C04 1.400(3) .
C03 C14 1.470(3) .
C04 N12 1.393(3) .
C04 C05 1.438(3) .
C05 C06 1.361(3) .
C06 C07 1.449(3) .
C07 N12 1.363(3) .
C07 C08 1.419(3) .
C08 C09 1.409(3) .
C08 C20 1.494(3) .
C09 N13 1.388(2) .
C09 C10 1.441(3) .
C10 C10 1.362(4) 7_565
C11 C11 1.379(4) 7_565
N13 C09 1.388(2) 7_565
C14 C19 1.402(3) .
C14 C15 1.406(3) .
C15 C16 1.389(3) .
C16 C17 1.387(4) .
C17 C18 1.385(4) .
C18 C19 1.390(3) .
C20 C25 1.399(3) .
C20 C21 1.405(3) .
C21 C22 1.391(3) .
C22 C23 1.391(3) .
C23 C24 1.387(3) .
C24 C25 1.398(3) .

loop_
_geom_torsion_atom_site_label_1
_geom_torsion_atom_site_label_2
_geom_torsion_atom_site_label_3
_geom_torsion_atom_site_label_4
_geom_torsion
C01 C02 C03 C04 138.4(2)
C11 C02 C03 C04 -37.7(3)
